data_4503684
loop_
_publ_author_name
'Huang, Yong-Quan'
'Zhao, Xiao-Qing'
'Shi, Wei'
'Liu, Wen-Yong'
'Chen, Zhong-Lei'
'Cheng, Peng'
'Liao, Dai-Zheng'
'Yan, Shi-Ping'

_publ_section_title
;
 Anions-Directed Metal-Mediated Assemblies of Coordination Polymers Based
 on the Bis(4,4&#x2032;-bis-1,2,4-triazole) Ligand
;
_journal_issue 10
_journal_name_full 'Crystal Growth &amp; Design'
_journal_page_first 3652
_journal_paper_doi 10.1021/cg8002564
_journal_volume 8
_journal_year 2008
_chemical_formula_sum 'C10.67 H12 B2 Cd F8 N16 O0.67'
_chemical_formula_weight 661.05
_chemical_name_systematic
; 
 ? 
;
_space_group_IT_number 82
_symmetry_cell_setting tetragonal
_symmetry_space_group_name_Hall 'I -4'
_symmetry_space_group_name_H-M 'I -4'
_atom_sites_solution_hydrogens geom
_atom_sites_solution_primary direct
_atom_sites_solution_secondary difmap
_audit_creation_method SHELXL-97
_cell_angle_alpha 90.00
_cell_angle_beta 90.00
_cell_angle_gamma 90.00
_cell_formula_units_Z 6
_cell_length_a 12.7471(15)
_cell_length_b 12.7471(15)
_cell_length_c 22.545(3)
_cell_measurement_reflns_used 6169
_cell_measurement_temperature 293(2)
_cell_measurement_theta_max 0.00
_cell_measurement_theta_min 0.00
_cell_volume 3663.3(8)
_computing_cell_refinement 'Bruker SMART'
_computing_data_collection 'Bruker SMART'
_computing_data_reduction 'Bruker SAINT'
_computing_molecular_graphics 'Bruker SHELXTL'
_computing_publication_material 'Bruker SHELXTL'
_computing_structure_refinement 'SHELXL-97 (Sheldrick, 1997)'
_computing_structure_solution 'SHELXS-97 (Sheldrick, 1990)'
_diffrn_ambient_temperature 293(2)
_diffrn_measured_fraction_theta_full 0.999
_diffrn_measured_fraction_theta_max 0.999
_diffrn_measurement_device_type 'CCD area detector'
_diffrn_measurement_method 'phi and omega scans'
_diffrn_radiation_monochromator graphite
_diffrn_radiation_source 'rotating node'
_diffrn_radiation_type MoK\a
_diffrn_radiation_wavelength 0.71073
_diffrn_reflns_av_R_equivalents 0.0241
_diffrn_reflns_av_sigmaI/netI 0.0264
_diffrn_reflns_limit_h_max 13
_diffrn_reflns_limit_h_min -15
_diffrn_reflns_limit_k_max 15
_diffrn_reflns_limit_k_min -9
_diffrn_reflns_limit_l_max 28
_diffrn_reflns_limit_l_min -27
_diffrn_reflns_number 10436
_diffrn_reflns_theta_full 26.44
_diffrn_reflns_theta_max 26.44
_diffrn_reflns_theta_min 1.81
_exptl_absorpt_coefficient_mu 0.994
_exptl_absorpt_correction_T_max 1.000000
_exptl_absorpt_correction_T_min 0.860696
_exptl_absorpt_correction_type multi-scan
_exptl_absorpt_process_details SADABS
_exptl_crystal_density_diffrn 1.798
_exptl_crystal_density_meas ?
_exptl_crystal_density_method 'not measured'
_exptl_crystal_F_000 1940
_exptl_crystal_size_max 0.24
_exptl_crystal_size_mid 0.18
_exptl_crystal_size_min 0.12
_refine_diff_density_max 0.698
_refine_diff_density_min -0.423
_refine_diff_density_rms 0.083
_refine_ls_abs_structure_details 'Flack H D (1983), Acta Cryst. A39, 876-881'
_refine_ls_abs_structure_Flack 0.00(7)
_refine_ls_extinction_method none
_refine_ls_goodness_of_fit_ref 1.063
_refine_ls_hydrogen_treatment constr
_refine_ls_matrix_type full
_refine_ls_number_parameters 295
_refine_ls_number_reflns 3745
_refine_ls_number_restraints 39
_refine_ls_restrained_S_all 1.086
_refine_ls_R_factor_all 0.0337
_refine_ls_R_factor_gt 0.0290
_refine_ls_shift/su_max 1.362
_refine_ls_shift/su_mean 0.012
_refine_ls_structure_factor_coef Fsqd
_refine_ls_weighting_details 'calc w=1/[\s^2^(Fo^2^)+(0.0486P)^2^+4.7634P] where P=(Fo^2^+2Fc^2^)/3'
_refine_ls_weighting_scheme calc
_refine_ls_wR_factor_gt 0.0818
_refine_ls_wR_factor_ref 0.0851
_reflns_number_gt 3434
_reflns_number_total 3745
_reflns_threshold_expression >2sigma(I)
_cod_data_source_file cg8002564_si_009.cif
_cod_data_source_block 051205d
_cod_depositor_comments
;
The following automatic conversions were performed:

'_exptl_absorpt_correction_type' value 'MULTI-SCAN' changed to
'multi-scan' according to
/home/saulius/struct/CIF-dictionaries/cif_core.dic dictionary named
'cif_core.dic' version 2.4.1 from
2010-06-29.

'_refine_ls_hydrogen_treatment' value 'CONSTR' changed
to 'constr' according to
/home/saulius/struct/CIF-dictionaries/cif_core.dic dictionary named
'cif_core.dic' version 2.4.1 from 2010-06-29.

Automatic conversion script
Id: cif_fix_values 1715 2011-07-08 13:25:40Z adriana 

The following automatic conversions were performed:

'_exptl_crystal_density_meas' value 'NONE' was changed to '?' - the
value is perceived as not measured.

Automatic conversion script
Id: cif_fix_values 3008 2015-01-20 13:52:24Z robertas 

The following automatic conversions were performed:

'_symmetry_cell_setting' tag value 'TETRAGNAL' was replaced with
'tetragonal' value as specified in the replacement file
'/home/robertas/cod-tools/perl-scripts/inputs/replacement_values.lst'.

Automatic conversion script
Id: cif_fix_values 3143 2015-03-26 13:38:13Z robertas 
;
_cod_original_sg_symbol_H-M I-4
_cod_database_code 4503684

loop_
_symmetry_equiv_pos_as_xyz
'x, y, z'
'y, -x, -z'
'-x, -y, z'
'-y, x, -z'
'x+1/2, y+1/2, z+1/2'
'y+1/2, -x+1/2, -z+1/2'
'-x+1/2, -y+1/2, z+1/2'
'-y+1/2, x+1/2, -z+1/2'

loop_
_atom_site_label
_atom_site_type_symbol
_atom_site_fract_x
_atom_site_fract_y
_atom_site_fract_z
_atom_site_U_iso_or_equiv
_atom_site_adp_type
_atom_site_occupancy
_atom_site_symmetry_multiplicity
_atom_site_calc_flag
_atom_site_refinement_flags
_atom_site_disorder_group
Cd1 Cd 0.0000 0.0000 0.0000 0.02584(12) Uani 1 4 d S .
Cd2 Cd 0.5000 0.5000 0.160420(13) 0.02153(10) Uani 1 2 d S .
O1 O 0.0000 0.0000 -0.10086(18) 0.0614(13) Uani 1 2 d SD .
H1A H 0.063(2) -0.013(7) -0.109(3) 0.092 Uiso 1 1 d D .
H1B H -0.039(4) 0.027(6) -0.127(2) 0.092 Uiso 1 1 d D .
N1 N 0.1299(3) 0.1260(3) -0.0059(2) 0.0335(8) Uani 1 1 d . .
N2 N 0.1113(3) 0.2142(3) -0.04121(18) 0.0404(9) Uani 1 1 d . .
N3 N 0.2532(3) 0.2385(3) 0.00948(16) 0.0291(9) Uani 1 1 d . .
N4 N 0.3410(3) 0.2862(3) 0.03324(14) 0.0290(7) Uani 1 1 d . .
N5 N 0.5012(3) 0.3355(3) 0.04668(18) 0.0417(9) Uani 1 1 d . .
N6 N 0.4370(3) 0.3868(3) 0.08737(15) 0.0306(7) Uani 1 1 d . .
N7 N 0.3473(3) 0.6057(3) 0.16357(16) 0.0362(8) Uani 1 1 d . .
N8 N 0.2548(3) 0.5795(3) 0.1359(2) 0.0518(11) Uani 1 1 d . .
N9 N 0.2322(3) 0.7225(3) 0.18515(15) 0.0334(8) Uani 1 1 d . .
N10 N 0.1868(3) 0.8119(3) 0.20947(15) 0.0332(8) Uani 1 1 d . .
N11 N 0.1008(3) 0.9141(3) 0.26708(15) 0.0349(8) Uani 1 1 d . .
N12 N 0.1529(4) 0.9763(3) 0.2266(2) 0.0560(12) Uani 1 1 d . .
C1 C 0.2151(4) 0.1435(3) 0.0247(2) 0.0338(9) Uani 1 1 d . .
H1 H 0.2446 0.0981 0.0523 0.061(17) Uiso 1 1 calc R .
C2 C 0.1874(4) 0.2794(3) -0.03163(19) 0.0376(10) Uani 1 1 d . .
H2 H 0.1955 0.3441 -0.0501 0.044(14) Uiso 1 1 calc R .
C3 C 0.4415(4) 0.2777(4) 0.01512(19) 0.0422(13) Uani 1 1 d . .
H3 H 0.4641 0.2356 -0.0160 0.056(19) Uiso 1 1 calc R .
C4 C 0.3414(3) 0.3565(3) 0.07836(17) 0.0307(9) Uani 1 1 d . .
H4 H 0.2828 0.3791 0.0993 0.065(18) Uiso 1 1 calc R .
C5 C 0.1878(4) 0.6513(4) 0.1492(2) 0.0534(14) Uani 1 1 d . .
H5 H 0.1188 0.6536 0.1358 0.066(17) Uiso 1 1 calc R .
C6 C 0.3314(4) 0.6913(4) 0.1934(2) 0.0417(11) Uani 1 1 d . .
H6 H 0.3809 0.7253 0.2168 0.045(15) Uiso 1 1 calc R .
C7 C 0.2051(5) 0.9119(4) 0.1929(2) 0.0549(14) Uani 1 1 d . .
H7 H 0.2488 0.9319 0.1618 0.14(3) Uiso 1 1 calc R .
C8 C 0.1213(4) 0.8160(4) 0.25641(19) 0.0371(10) Uani 1 1 d . .
H8 H 0.0954 0.7587 0.2774 2.0(10) Uiso 1 1 calc R .
B1 B 0.0963(5) 0.2693(5) 0.1546(3) 0.0506(14) Uani 1 1 d . .
F1 F 0.1920(3) 0.2197(4) 0.1566(2) 0.0975(14) Uani 1 1 d . .
F2 F 0.0169(3) 0.2005(3) 0.1428(2) 0.0976(15) Uani 1 1 d . .
F3 F 0.0759(4) 0.3166(4) 0.2063(2) 0.1088(16) Uani 1 1 d . .
F4 F 0.1013(4) 0.3402(4) 0.1103(3) 0.1248(19) Uani 1 1 d . .
B2 B 0.0000 0.5000 0.9022(6) 0.110(5) Uani 1 2 d SDU .
F5 F 0.044(2) 0.4492(15) 0.8562(10) 0.224(11) Uani 0.486(19) 1 d PDU 1
F6 F 0.0525(15) 0.5889(10) 0.8923(10) 0.192(9) Uani 0.486(19) 1 d PDU 1
F6' F 0.0616(10) 0.5450(12) 0.9433(7) 0.145(6) Uani 0.514(19) 1 d PDU 2
F5' F 0.0788(11) 0.4422(10) 0.8790(6) 0.145(6) Uani 0.514(19) 1 d PDU 2

loop_
_atom_site_aniso_label
_atom_site_aniso_U_11
_atom_site_aniso_U_22
_atom_site_aniso_U_33
_atom_site_aniso_U_23
_atom_site_aniso_U_13
_atom_site_aniso_U_12
Cd1 0.01851(15) 0.01851(15) 0.0405(2) 0.000 0.000 0.000
Cd2 0.0189(2) 0.0204(2) 0.02523(16) 0.000 0.000 -0.00232(17)
O1 0.044(4) 0.100(6) 0.040(2) 0.000 0.000 -0.010(4)
N1 0.0294(16) 0.0281(16) 0.043(2) 0.0071(19) -0.0043(19) -0.0075(13)
N2 0.038(2) 0.035(2) 0.048(2) 0.0038(17) -0.0139(17) -0.0093(17)
N3 0.0280(16) 0.0289(16) 0.030(3) -0.0017(14) -0.0052(14) -0.0097(13)
N4 0.0258(17) 0.0288(18) 0.0323(18) -0.0039(14) -0.0017(13) -0.0096(14)
N5 0.0235(18) 0.056(3) 0.046(2) -0.0194(18) 0.0026(15) -0.0031(17)
N6 0.0255(17) 0.0329(18) 0.0334(17) -0.0073(14) 0.0002(14) -0.0037(14)
N7 0.0314(18) 0.039(2) 0.0387(18) -0.0077(16) 0.0045(16) 0.0105(15)
N8 0.039(2) 0.050(2) 0.067(3) -0.025(2) 0.001(2) 0.0080(19)
N9 0.0319(18) 0.0366(19) 0.0317(17) -0.0085(15) 0.0013(14) 0.0138(15)
N10 0.039(2) 0.0327(19) 0.0283(16) -0.0075(14) 0.0026(14) 0.0093(16)
N11 0.042(2) 0.034(2) 0.0294(17) -0.0044(15) 0.0056(15) 0.0114(16)
N12 0.085(4) 0.032(2) 0.050(2) -0.0071(18) 0.024(2) 0.008(2)
C1 0.032(2) 0.028(2) 0.0421(19) 0.0016(17) -0.0029(18) -0.0049(18)
C2 0.045(3) 0.030(2) 0.038(2) 0.0061(18) -0.009(2) -0.009(2)
C3 0.029(2) 0.050(3) 0.048(3) -0.0212(19) 0.0039(16) -0.004(2)
C4 0.026(2) 0.033(2) 0.0335(19) -0.0067(17) 0.0013(16) -0.0058(16)
C5 0.032(3) 0.061(3) 0.067(3) -0.036(3) -0.005(2) 0.003(2)
C6 0.035(2) 0.043(3) 0.047(2) -0.013(2) -0.0048(19) 0.008(2)
C7 0.077(4) 0.040(3) 0.048(3) -0.004(2) 0.030(3) 0.004(3)
C8 0.037(2) 0.038(2) 0.036(2) -0.0024(18) 0.0047(18) 0.007(2)
B1 0.037(3) 0.058(4) 0.056(3) 0.001(3) 0.006(3) -0.007(3)
F1 0.051(2) 0.119(3) 0.122(3) 0.011(3) 0.011(2) 0.016(2)
F2 0.058(2) 0.091(3) 0.144(4) -0.048(3) 0.016(2) -0.022(2)
F3 0.096(3) 0.145(4) 0.085(3) -0.056(3) 0.010(2) -0.003(3)
F4 0.109(4) 0.128(4) 0.137(4) 0.070(4) 0.017(3) 0.013(3)
B2 0.129(9) 0.093(8) 0.108(8) 0.000 0.000 -0.001(7)
F5 0.233(14) 0.216(13) 0.223(14) -0.039(9) 0.009(10) 0.054(9)
F6 0.212(12) 0.164(11) 0.201(13) -0.014(8) -0.007(9) -0.033(8)
F6' 0.132(8) 0.150(9) 0.153(10) -0.044(7) -0.047(7) -0.020(6)
F5' 0.180(9) 0.123(8) 0.133(8) -0.002(6) -0.013(7) 0.076(7)

loop_
_atom_type_symbol
_atom_type_description
_atom_type_scat_dispersion_real
_atom_type_scat_dispersion_imag
_atom_type_scat_source
C C 0.0033 0.0016 'International Tables Vol C Tables 4.2.6.8 and 6.1.1.4'
H H 0.0000 0.0000 'International Tables Vol C Tables 4.2.6.8 and 6.1.1.4'
B B 0.0013 0.0007 'International Tables Vol C Tables 4.2.6.8 and 6.1.1.4'
N N 0.0061 0.0033 'International Tables Vol C Tables 4.2.6.8 and 6.1.1.4'
O O 0.0106 0.0060 'International Tables Vol C Tables 4.2.6.8 and 6.1.1.4'
F F 0.0171 0.0103 'International Tables Vol C Tables 4.2.6.8 and 6.1.1.4'
Cd Cd -0.8075 1.2024 'International Tables Vol C Tables 4.2.6.8 and 6.1.1.4'

loop_
_geom_angle_atom_site_label_1
_geom_angle_atom_site_label_2
_geom_angle_atom_site_label_3
_geom_angle
_geom_angle_site_symmetry_1
_geom_angle_site_symmetry_3
O1 Cd1 O1 180.0 . 2
O1 Cd1 N1 86.71(13) . 3
O1 Cd1 N1 93.29(13) 2 3
O1 Cd1 N1 86.71(13) . .
O1 Cd1 N1 93.29(13) 2 .
N1 Cd1 N1 173.4(3) 3 .
O1 Cd1 N1 93.29(13) . 4
O1 Cd1 N1 86.71(13) 2 4
N1 Cd1 N1 90.189(15) 3 4
N1 Cd1 N1 90.189(15) . 4
O1 Cd1 N1 93.29(13) . 2
O1 Cd1 N1 86.71(13) 2 2
N1 Cd1 N1 90.189(15) 3 2
N1 Cd1 N1 90.189(15) . 2
N1 Cd1 N1 173.4(3) 4 2
N6 Cd2 N6 90.17(17) . 3_665
N6 Cd2 N11 171.90(12) . 8_655
N6 Cd2 N11 89.56(12) 3_665 8_655
N6 Cd2 N11 89.56(12) . 6_455
N6 Cd2 N11 171.90(12) 3_665 6_455
N11 Cd2 N11 91.84(17) 8_655 6_455
N6 Cd2 N7 95.17(12) . .
N6 Cd2 N7 87.26(12) 3_665 .
N11 Cd2 N7 92.91(13) 8_655 .
N11 Cd2 N7 84.70(13) 6_455 .
N6 Cd2 N7 87.26(12) . 3_665
N6 Cd2 N7 95.17(12) 3_665 3_665
N11 Cd2 N7 84.70(13) 8_655 3_665
N11 Cd2 N7 92.91(13) 6_455 3_665
N7 Cd2 N7 176.56(18) . 3_665
Cd1 O1 H1A 102(4) . .
Cd1 O1 H1B 134(4) . .
H1A O1 H1B 119(4) . .
C1 N1 N2 107.7(3) . .
C1 N1 Cd1 133.2(3) . .
N2 N1 Cd1 118.1(3) . .
C2 N2 N1 107.1(4) . .
C1 N3 C2 107.2(3) . .
C1 N3 N4 126.0(4) . .
C2 N3 N4 126.7(4) . .
C3 N4 C4 106.1(3) . .
C3 N4 N3 128.1(3) . .
C4 N4 N3 125.8(3) . .
C3 N5 N6 106.7(3) . .
C4 N6 N5 108.1(3) . .
C4 N6 Cd2 128.3(3) . .
N5 N6 Cd2 123.5(2) . .
C6 N7 N8 107.8(4) . .
C6 N7 Cd2 128.5(3) . .
N8 N7 Cd2 123.5(3) . .
C5 N8 N7 106.9(4) . .
C6 N9 C5 106.3(4) . .
C6 N9 N10 125.6(4) . .
C5 N9 N10 128.1(4) . .
C7 N10 C8 106.8(4) . .
C7 N10 N9 126.4(4) . .
C8 N10 N9 126.7(4) . .
C8 N11 N12 109.5(3) . .
C8 N11 Cd2 133.4(3) . 6_465
N12 N11 Cd2 117.2(3) . 6_465
C7 N12 N11 105.7(4) . .
N1 C1 N3 108.6(4) . .
N1 C1 H1 125.7 . .
N3 C1 H1 125.7 . .
N2 C2 N3 109.4(4) . .
N2 C2 H2 125.3 . .
N3 C2 H2 125.3 . .
N5 C3 N4 110.6(4) . .
N5 C3 H3 124.7 . .
N4 C3 H3 124.7 . .
N6 C4 N4 108.6(4) . .
N6 C4 H4 125.7 . .
N4 C4 H4 125.7 . .
N8 C5 N9 110.0(4) . .
N8 C5 H5 125.0 . .
N9 C5 H5 125.0 . .
N7 C6 N9 109.0(4) . .
N7 C6 H6 125.5 . .
N9 C6 H6 125.5 . .
N12 C7 N10 110.2(4) . .
N12 C7 H7 124.9 . .
N10 C7 H7 124.9 . .
N11 C8 N10 107.8(4) . .
N11 C8 H8 126.1 . .
N10 C8 H8 126.1 . .
F3 B1 F4 110.6(6) . .
F3 B1 F2 108.4(5) . .
F4 B1 F2 108.7(6) . .
F3 B1 F1 110.6(6) . .
F4 B1 F1 106.8(5) . .
F2 B1 F1 111.7(6) . .
F6 B2 F6 161(2) 3_565 .
F6 B2 F6' 140.4(14) 3_565 .
F6 B2 F6' 57.2(9) . .
F6 B2 F6' 57.2(9) 3_565 3_565
F6 B2 F6' 140.4(14) . 3_565
F6' B2 F6' 92.8(17) . 3_565
F6 B2 F5 94.0(8) 3_565 3_565
F6 B2 F5 71.0(15) . 3_565
F6' B2 F5 124.8(13) . 3_565
F6' B2 F5 119.4(12) 3_565 3_565
F6 B2 F5 71.0(15) 3_565 .
F6 B2 F5 94.0(8) . .
F6' B2 F5 119.4(12) . .
F6' B2 F5 124.8(13) 3_565 .
F5 B2 F5 79(2) 3_565 .
F6 B2 F5' 91.5(12) 3_565 3_565
F6 B2 F5' 81.1(13) . 3_565
F6' B2 F5' 117.9(9) . 3_565
F6' B2 F5' 93.7(6) 3_565 3_565
F5 B2 F5' 29.3(13) 3_565 3_565
F5 B2 F5' 106.1(15) . 3_565
F6 B2 F5' 81.1(13) 3_565 .
F6 B2 F5' 91.5(12) . .
F6' B2 F5' 93.7(6) . .
F6' B2 F5' 117.9(9) 3_565 .
F5 B2 F5' 106.1(15) 3_565 .
F5 B2 F5' 29.3(13) . .
F5' B2 F5' 134.5(16) 3_565 .
B2 F5 F6 54.2(9) . 3_565
B2 F5 F5 50.3(11) . 3_565
F6 F5 F5 73.4(15) 3_565 3_565
B2 F6 F5 54.9(9) . 3_565

loop_
_geom_bond_atom_site_label_1
_geom_bond_atom_site_label_2
_geom_bond_distance
_geom_bond_site_symmetry_2
Cd1 O1 2.274(4) .
Cd1 O1 2.274(4) 2
Cd1 N1 2.311(3) 3
Cd1 N1 2.311(3) .
Cd1 N1 2.311(3) 4
Cd1 N1 2.311(3) 2
Cd2 N6 2.332(3) .
Cd2 N6 2.332(3) 3_665
Cd2 N11 2.350(3) 8_655
Cd2 N11 2.350(3) 6_455
Cd2 N7 2.369(3) .
Cd2 N7 2.369(3) 3_665
O1 H1A 0.84(2) .
O1 H1B 0.852(19) .
N1 C1 1.306(6) .
N1 N2 1.398(5) .
N2 C2 1.294(6) .
N3 C1 1.349(5) .
N3 C2 1.355(6) .
N3 N4 1.382(4) .
N4 C3 1.349(6) .
N4 C4 1.356(5) .
N5 C3 1.277(6) .
N5 N6 1.393(5) .
N6 C4 1.294(5) .
N7 C6 1.297(6) .
N7 N8 1.375(5) .
N8 C5 1.288(6) .
N9 C6 1.339(6) .
N9 C5 1.343(6) .
N9 N10 1.391(5) .
N10 C7 1.348(7) .
N10 C8 1.349(6) .
N11 C8 1.301(6) .
N11 N12 1.379(5) .
N11 Cd2 2.350(3) 6_465
N12 C7 1.301(6) .
C1 H1 0.9300 .
C2 H2 0.9300 .
C3 H3 0.9300 .
C4 H4 0.9300 .
C5 H5 0.9300 .
C6 H6 0.9300 .
C7 H7 0.9300 .
C8 H8 0.9300 .
B1 F3 1.337(8) .
B1 F4 1.349(8) .
B1 F2 1.365(7) .
B1 F1 1.375(7) .
B2 F6 1.335(9) 3_565
B2 F6 1.335(9) .
B2 F6' 1.343(8) .
B2 F6' 1.343(8) 3_565
B2 F5 1.346(10) 3_565
B2 F5 1.346(10) .
B2 F5' 1.350(9) 3_565
B2 F5' 1.350(9) .
F5 F6 1.56(3) 3_565
F5 F5 1.72(4) 3_565
F6 F5 1.56(3) 3_565

loop_
_geom_torsion_atom_site_label_1
_geom_torsion_atom_site_label_2
_geom_torsion_atom_site_label_3
_geom_torsion_atom_site_label_4
_geom_torsion
_geom_torsion_site_symmetry_1
_geom_torsion_site_symmetry_4
O1 Cd1 N1 C1 -141.2(5) . .
O1 Cd1 N1 C1 38.8(5) 2 .
N1 Cd1 N1 C1 -141.2(5) 3 .
N1 Cd1 N1 C1 125.5(6) 4 .
N1 Cd1 N1 C1 -47.9(4) 2 .
O1 Cd1 N1 N2 52.0(3) . .
O1 Cd1 N1 N2 -128.0(3) 2 .
N1 Cd1 N1 N2 52.0(3) 3 .
N1 Cd1 N1 N2 -41.3(3) 4 .
N1 Cd1 N1 N2 145.2(4) 2 .
C1 N1 N2 C2 1.7(6) . .
Cd1 N1 N2 C2 171.7(3) . .
C1 N3 N4 C3 88.6(6) . .
C2 N3 N4 C3 -93.9(6) . .
C1 N3 N4 C4 -95.3(5) . .
C2 N3 N4 C4 82.2(6) . .
C3 N5 N6 C4 0.4(5) . .
C3 N5 N6 Cd2 177.7(3) . .
N6 Cd2 N6 C4 -120.4(4) 3_665 .
N11 Cd2 N6 C4 151.6(8) 8_655 .
N11 Cd2 N6 C4 51.5(4) 6_455 .
N7 Cd2 N6 C4 -33.1(4) . .
N7 Cd2 N6 C4 144.5(4) 3_665 .
N6 Cd2 N6 N5 62.9(3) 3_665 .
N11 Cd2 N6 N5 -25.1(11) 8_655 .
N11 Cd2 N6 N5 -125.2(3) 6_455 .
N7 Cd2 N6 N5 150.2(3) . .
N7 Cd2 N6 N5 -32.2(3) 3_665 .
N6 Cd2 N7 C6 -174.8(4) . .
N6 Cd2 N7 C6 -84.9(4) 3_665 .
N11 Cd2 N7 C6 4.5(4) 8_655 .
N11 Cd2 N7 C6 96.1(4) 6_455 .
N7 Cd2 N7 C6 50.3(4) 3_665 .
N6 Cd2 N7 N8 10.6(4) . .
N6 Cd2 N7 N8 100.5(3) 3_665 .
N11 Cd2 N7 N8 -170.0(3) 8_655 .
N11 Cd2 N7 N8 -78.5(4) 6_455 .
N7 Cd2 N7 N8 -124.3(3) 3_665 .
C6 N7 N8 C5 1.4(6) . .
Cd2 N7 N8 C5 177.0(4) . .
C6 N9 N10 C7 73.3(7) . .
C5 N9 N10 C7 -106.4(6) . .
C6 N9 N10 C8 -102.3(6) . .
C5 N9 N10 C8 78.1(7) . .
C8 N11 N12 C7 -0.9(6) . .
Cd2 N11 N12 C7 178.0(4) 6_465 .
N2 N1 C1 N3 -1.2(6) . .
Cd1 N1 C1 N3 -169.1(3) . .
C2 N3 C1 N1 0.3(5) . .
N4 N3 C1 N1 178.2(4) . .
N1 N2 C2 N3 -1.5(5) . .
C1 N3 C2 N2 0.8(5) . .
N4 N3 C2 N2 -177.1(4) . .
N6 N5 C3 N4 -1.1(6) . .
C4 N4 C3 N5 1.4(6) . .
N3 N4 C3 N5 178.1(4) . .
N5 N6 C4 N4 0.4(5) . .
Cd2 N6 C4 N4 -176.7(3) . .
C3 N4 C4 N6 -1.1(5) . .
N3 N4 C4 N6 -177.9(4) . .
N7 N8 C5 N9 -1.1(6) . .
C6 N9 C5 N8 0.3(6) . .
N10 N9 C5 N8 -180.0(4) . .
N8 N7 C6 N9 -1.2(5) . .
Cd2 N7 C6 N9 -176.5(3) . .
C5 N9 C6 N7 0.6(6) . .
N10 N9 C6 N7 -179.1(4) . .
N11 N12 C7 N10 1.2(7) . .
C8 N10 C7 N12 -1.1(7) . .
N9 N10 C7 N12 -177.3(4) . .
N12 N11 C8 N10 0.3(5) . .
Cd2 N11 C8 N10 -178.3(3) 6_465 .
C7 N10 C8 N11 0.5(5) . .
N9 N10 C8 N11 176.7(4) . .
F6 B2 F5 F6 -167.8(13) . 3_565
F6' B2 F5 F6 137.9(13) . 3_565
F6' B2 F5 F6 20.4(18) 3_565 3_565
F5 B2 F5 F6 -98.0(12) 3_565 3_565
F5' B2 F5 F6 -85.9(15) 3_565 3_565
F5' B2 F5 F6 106(3) . 3_565
F6 B2 F5 F5 98.0(12) 3_565 3_565
F6 B2 F5 F5 -69.8(17) . 3_565
F6' B2 F5 F5 -124.1(16) . 3_565
F6' B2 F5 F5 118.5(14) 3_565 3_565
F5' B2 F5 F5 12.1(18) 3_565 3_565
F5' B2 F5 F5 -156(4) . 3_565
F6 B2 F6 F5 39.9(12) 3_565 3_565
F6' B2 F6 F5 -160.0(18) . 3_565
F6' B2 F6 F5 -113.4(18) 3_565 3_565
F5 B2 F6 F5 77(2) . 3_565
F5' B2 F6 F5 -28.4(14) 3_565 3_565
F5' B2 F6 F5 106.5(16) . 3_565
